data_4501192
loop_
_publ_author_name
'Nath, Naba K.'
'Kumar, S. Sudalai'
'Nangia, Ashwini'

_publ_section_title
;
 Neutral and Zwitterionic Polymorphs of 2-(p-Tolylamino)nicotinic Acid
;
_journal_issue 10
_journal_name_full 'Crystal Growth &amp; Design'
_journal_page_first 4594
_journal_paper_doi 10.1021/cg200853u
_journal_volume 11
_journal_year 2011
_chemical_formula_sum 'C13 H12 N2 O2'
_chemical_formula_weight 228.25
_space_group_IT_number 61
_symmetry_cell_setting orthorhombic
_symmetry_space_group_name_Hall '-P 2ac 2ab'
_symmetry_space_group_name_H-M 'P b c a'
_atom_sites_solution_hydrogens geom
_atom_sites_solution_primary direct
_atom_sites_solution_secondary difmap
_audit_creation_method SHELXL-97
_cell_angle_alpha 90.00
_cell_angle_beta 90.00
_cell_angle_gamma 90.00
_cell_formula_units_Z 8
_cell_length_a 9.250(4)
_cell_length_b 14.207(4)
_cell_length_c 17.509(10)
_cell_measurement_reflns_used 812
_cell_measurement_temperature 293(2)
_cell_measurement_theta_max 29.0122
_cell_measurement_theta_min 2.7274
_cell_volume 2300.9(18)
_computing_cell_refinement
;
 CrysAlisPro, Oxford Diffraction Ltd.,
 Version 1.171.33.55 (release 05-01-2010 CrysAlis171 .NET)
 (compiled Jan 5 2010,16:28:46)
;
_computing_data_collection
;
 CrysAlisPro, Oxford Diffraction Ltd.,
 Version 1.171.33.55 (release 05-01-2010 CrysAlis171 .NET)
 (compiled Jan 5 2010,16:28:46)
;
_computing_data_reduction
;
 CrysAlisPro, Oxford Diffraction Ltd.,
 Version 1.171.33.55 (release 05-01-2010 CrysAlis171 .NET)
 (compiled Jan 5 2010,16:28:46)
;
_computing_molecular_graphics
;
 OLEX2: a complete structure solution, refinement and analysis program.
 Dolomanov et al., J. Appl. Cryst. (2009). 42, 339-341
;
_computing_publication_material
;
 OLEX2: a complete structure solution, refinement and analysis program.
 Dolomanov et al., J. Appl. Cryst. (2009). 42, 339-341
;
_computing_structure_refinement 'SHELXL-97 (Sheldrick, 1997)'
_computing_structure_solution 'SHELXS-97 (Sheldrick, 1990)/Bruker'
_diffrn_ambient_temperature 293(2)
_diffrn_detector_area_resol_mean 16.3291
_diffrn_measured_fraction_theta_full 0.999
_diffrn_measured_fraction_theta_max 0.999
_diffrn_measurement_details
;
 1 omega -43.00 74.00 1.0000 40.0000
 omega____ theta____ kappa____ phi______ frames
 - 18.6222 0.0000 -180.0000 117
 2 omega 62.00 92.00 1.0000 40.0000
 omega____ theta____ kappa____ phi______ frames
 - 18.6222 179.0000 0.0000 30
 3 omega -3.00 23.00 1.0000 40.0000
 omega____ theta____ kappa____ phi______ frames
 - -18.8566 -106.0000 -95.0000 26
;
_diffrn_measurement_device_type 'Xcalibur, Eos, Gemini'
_diffrn_measurement_method '\w scans'
_diffrn_orient_matrix_UB_11 -0.0553812412
_diffrn_orient_matrix_UB_12 -0.0085763635
_diffrn_orient_matrix_UB_13 0.0272583131
_diffrn_orient_matrix_UB_21 0.0531409025
_diffrn_orient_matrix_UB_22 -0.0092362872
_diffrn_orient_matrix_UB_23 0.0282052236
_diffrn_orient_matrix_UB_31 0.0001471416
_diffrn_orient_matrix_UB_32 0.0481888459
_diffrn_orient_matrix_UB_33 0.0102180371
_diffrn_radiation_monochromator graphite
_diffrn_radiation_source 'fine-focus sealed tube'
_diffrn_radiation_type 'Mo K\a'
_diffrn_radiation_wavelength 0.7107
_diffrn_reflns_av_R_equivalents 0.0711
_diffrn_reflns_av_sigmaI/netI 0.0892
_diffrn_reflns_limit_h_max 8
_diffrn_reflns_limit_h_min -11
_diffrn_reflns_limit_k_max 16
_diffrn_reflns_limit_k_min -17
_diffrn_reflns_limit_l_max 7
_diffrn_reflns_limit_l_min -20
_diffrn_reflns_number 5988
_diffrn_reflns_theta_full 25.35
_diffrn_reflns_theta_max 25.35
_diffrn_reflns_theta_min 2.87
_exptl_absorpt_coefficient_mu 0.091
_exptl_absorpt_correction_T_max 1.0
_exptl_absorpt_correction_T_min 0.59333
_exptl_absorpt_correction_type multi-scan
_exptl_absorpt_process_details
;
 CrysAlisPro, Oxford Diffraction Ltd.,
 Version 1.171.33.55 (release 05-01-2010 CrysAlis171 .NET)
 (compiled Jan 5 2010,16:28:46)
 Empirical absorption correction using spherical harmonics,
 implemented in SCALE3 ABSPACK scaling algorithm.
;
_exptl_crystal_density_diffrn 1.318
_exptl_crystal_density_method 'not measured'
_exptl_crystal_F_000 960
_exptl_crystal_size_max 0.42
_exptl_crystal_size_mid 0.32
_exptl_crystal_size_min 0.31
_refine_diff_density_max 0.152
_refine_diff_density_min -0.149
_refine_diff_density_rms 0.039
_refine_ls_extinction_method none
_refine_ls_goodness_of_fit_ref 0.929
_refine_ls_hydrogen_treatment mixed
_refine_ls_matrix_type full
_refine_ls_number_parameters 163
_refine_ls_number_reflns 2097
_refine_ls_number_restraints 0
_refine_ls_restrained_S_all 0.929
_refine_ls_R_factor_all 0.1578
_refine_ls_R_factor_gt 0.0646
_refine_ls_shift/su_max 0.000
_refine_ls_shift/su_mean 0.000
_refine_ls_structure_factor_coef Fsqd
_refine_ls_weighting_details
;
calc w=1/[\s^2^(Fo^2^)+(0.0583P)^2^+0.0000P] where P=(Fo^2^+2Fc^2^)/3
;
_refine_ls_weighting_scheme calc
_refine_ls_wR_factor_gt 0.1350
_refine_ls_wR_factor_ref 0.1537
_reflns_number_gt 866
_reflns_number_total 2097
_reflns_threshold_expression >2sigma(I)
_cod_data_source_file cg200853u_si_004.cif
_cod_data_source_block Form-III-298K
_cod_depositor_comments
;
The following automatic conversions were performed:

'_symmetry_cell_setting' value 'Orthorhombic' changed to
'orthorhombic' according to
/home/saulius/struct/CIF-dictionaries/cif_core.dic dictionary named
'cif_core.dic' version 2.4.1 from 2010-06-29.

Automatic conversion script
Id: cif_fix_values 1715 2011-07-08 13:25:40Z adriana 
;
_cod_original_cell_volume 2301.1(17)
_cod_database_code 4501192

loop_
_symmetry_equiv_pos_as_xyz
'-x, y+1/2, -z+1/2'
'-x, -y, -z'
'x, y, z'
'x-1/2, y, -z-1/2'
'x+1/2, -y+1/2, -z'
'-x-1/2, y-1/2, z'
'-x+1/2, -y, z+1/2'
'x, -y-1/2, z-1/2'

loop_
_atom_site_label
_atom_site_type_symbol
_atom_site_fract_x
_atom_site_fract_y
_atom_site_fract_z
_atom_site_U_iso_or_equiv
_atom_site_adp_type
_atom_site_occupancy
_atom_site_symmetry_multiplicity
_atom_site_calc_flag
_atom_site_refinement_flags
O2 O 0.5903(3) 0.19248(15) 0.60074(17) 0.0688(9) Uani 1 1 d .
O1 O 0.8088(3) 0.12840(17) 0.58484(17) 0.0708(9) Uani 1 1 d .
C1 C 0.7234(5) 0.1977(2) 0.5924(2) 0.0516(10) Uani 1 1 d .
C6 C 0.7178(4) 0.3773(2) 0.6025(2) 0.0438(10) Uani 1 1 d .
N1 N 0.7897(4) 0.4603(2) 0.60031(18) 0.0516(9) Uani 1 1 d .
N2 N 0.5759(4) 0.3775(2) 0.6148(2) 0.0600(11) Uani 1 1 d .
C2 C 0.7963(4) 0.2920(2) 0.5907(2) 0.0446(9) Uani 1 1 d .
C5 C 0.9338(5) 0.4631(2) 0.5895(2) 0.0587(12) Uani 1 1 d .
H5 H 0.9797 0.5214 0.5893 0.070 Uiso 1 1 calc R
C3 C 0.9418(4) 0.2987(2) 0.5802(2) 0.0592(11) Uani 1 1 d .
H3 H 0.9946 0.2435 0.5737 0.071 Uiso 1 1 calc R
C4 C 1.0153(4) 0.3844(2) 0.5787(2) 0.0660(13) Uani 1 1 d .
H4 H 1.1146 0.3876 0.5709 0.079 Uiso 1 1 calc R
C7 C 0.4908(4) 0.4573(2) 0.6360(3) 0.0486(10) Uani 1 1 d .
C11 C 0.3083(4) 0.5710(2) 0.6047(3) 0.0590(12) Uani 1 1 d .
H11 H 0.2399 0.5938 0.5705 0.071 Uiso 1 1 calc R
C10 C 0.3283(4) 0.6154(2) 0.6736(3) 0.0576(12) Uani 1 1 d .
C12 C 0.3900(4) 0.4919(2) 0.5860(3) 0.0562(11) Uani 1 1 d .
H12 H 0.3760 0.4624 0.5392 0.067 Uiso 1 1 calc R
C9 C 0.4271(5) 0.5770(2) 0.7239(3) 0.0678(13) Uani 1 1 d .
H9 H 0.4390 0.6045 0.7717 0.081 Uiso 1 1 calc R
C8 C 0.5086(5) 0.4990(2) 0.7053(3) 0.0634(12) Uani 1 1 d .
H8 H 0.5754 0.4751 0.7399 0.076 Uiso 1 1 calc R
C13 C 0.2452(4) 0.7043(2) 0.6946(3) 0.0825(14) Uani 1 1 d .
H13A H 0.1822 0.7214 0.6533 0.124 Uiso 1 1 calc R
H13C H 0.3121 0.7546 0.7041 0.124 Uiso 1 1 calc R
H13B H 0.1888 0.6929 0.7397 0.124 Uiso 1 1 calc R
H2 H 0.533(3) 0.322(2) 0.6100(16) 0.040(10) Uiso 1 1 d .
H1 H 0.733(5) 0.545(3) 0.602(2) 0.127(16) Uiso 1 1 d .

loop_
_atom_site_aniso_label
_atom_site_aniso_U_11
_atom_site_aniso_U_22
_atom_site_aniso_U_33
_atom_site_aniso_U_23
_atom_site_aniso_U_13
_atom_site_aniso_U_12
O2 0.0577(18) 0.0415(15) 0.107(3) 0.0018(14) 0.0069(19) -0.0075(12)
O1 0.0703(19) 0.0256(13) 0.116(3) 0.0001(14) 0.0089(19) 0.0023(14)
C1 0.068(3) 0.031(2) 0.056(3) -0.0036(19) -0.001(3) -0.001(2)
C6 0.047(3) 0.0329(19) 0.052(3) -0.0018(18) 0.005(2) -0.001(2)
N1 0.052(2) 0.0312(17) 0.072(3) 0.0021(15) -0.001(2) -0.0065(15)
N2 0.053(2) 0.0313(19) 0.095(3) -0.0094(17) 0.008(2) -0.0046(18)
C2 0.050(2) 0.0302(18) 0.053(2) -0.0019(17) 0.005(2) 0.0016(17)
C5 0.059(3) 0.035(2) 0.082(3) -0.002(2) 0.002(3) -0.0076(19)
C3 0.062(3) 0.033(2) 0.083(3) -0.001(2) 0.006(3) 0.0098(19)
C4 0.057(3) 0.0315(19) 0.110(4) -0.001(2) 0.014(3) -0.003(2)
C7 0.036(2) 0.041(2) 0.069(3) -0.006(2) 0.003(2) -0.0011(19)
C11 0.046(3) 0.059(3) 0.072(3) -0.002(2) -0.004(3) 0.000(2)
C10 0.049(3) 0.047(2) 0.077(3) 0.006(2) 0.008(3) 0.003(2)
C12 0.045(3) 0.054(2) 0.070(3) -0.011(2) -0.006(3) -0.007(2)
C9 0.071(3) 0.065(3) 0.068(3) -0.021(2) -0.003(3) 0.011(2)
C8 0.063(3) 0.060(2) 0.067(3) -0.005(2) -0.005(3) 0.015(2)
C13 0.069(3) 0.067(3) 0.112(4) -0.002(3) 0.019(3) 0.021(2)

loop_
_atom_type_symbol
_atom_type_description
_atom_type_scat_dispersion_real
_atom_type_scat_dispersion_imag
_atom_type_scat_source
H H 0.0000 0.0000 'International Tables Vol C Tables 4.2.6.8 and 6.1.1.4'
N N 0.0061 0.0033 'International Tables Vol C Tables 4.2.6.8 and 6.1.1.4'
C C 0.0033 0.0016 'International Tables Vol C Tables 4.2.6.8 and 6.1.1.4'
O O 0.0106 0.0060 'International Tables Vol C Tables 4.2.6.8 and 6.1.1.4'

loop_
_geom_angle_atom_site_label_1
_geom_angle_atom_site_label_2
_geom_angle_atom_site_label_3
_geom_angle
O2 C1 O1 125.7(3)
O2 C1 C2 120.1(3)
O1 C1 C2 114.3(4)
C6 N2 C7 125.9(3)
C6 C2 C1 121.8(3)
N1 C6 C2 119.0(3)
N1 C5 C4 122.9(3)
N2 C6 N1 119.3(3)
N2 C6 C2 121.8(3)
C2 C3 C4 123.0(3)
C5 N1 C6 121.1(3)
C5 C4 C3 116.4(4)
C3 C2 C1 120.6(3)
C3 C2 C6 117.6(3)
C7 C12 C11 120.6(4)
C7 C8 C9 119.6(4)
C11 C10 C9 117.8(4)
C11 C10 C13 121.7(4)
C10 C11 C12 120.3(4)
C12 C7 N2 119.6(4)
C9 C10 C13 120.5(4)
C8 C7 N2 120.7(4)
C8 C7 C12 119.7(4)
C8 C9 C10 121.9(4)

loop_
_geom_bond_atom_site_label_1
_geom_bond_atom_site_label_2
_geom_bond_distance
O2 C1 1.243(4)
O1 C1 1.269(4)
C1 C2 1.500(4)
C6 N1 1.354(4)
C6 N2 1.330(4)
C6 C2 1.428(4)
N1 C5 1.347(5)
N2 C7 1.429(4)
C2 C3 1.362(5)
C5 C4 1.362(4)
C3 C4 1.394(4)
C7 C12 1.370(5)
C7 C8 1.361(5)
C11 C10 1.374(5)
C11 C12 1.393(5)
C10 C9 1.382(5)
C10 C13 1.523(5)
C9 C8 1.379(5)
